data_1552657
loop_
_publ_author_name
'Nothias-Esposito, M\'elissa'
'Nothias, Louis Felix'
'Da Silva, Ricardo R.'
'Retailleau, Pascal'
'Zhang, Zheng'
'Leyssen, Pieter'
'Roussi, Fanny'
'Touboul, David'
'Paolini, Julien'
'Dorrestein, Pieter C.'
'Litaudon, Marc'

_publ_section_title
;
 Investigation of Premyrsinane and Myrsinane Esters in Euphorbia cupanii
 and Euphobia pithyusa with MS2LDA and Combinatorial Molecular Network
 Annotation Propagation.
;
_journal_issue 6
_journal_name_full 'Journal of natural products'
_journal_page_first 1459
_journal_page_last 1470
_journal_paper_doi 10.1021/acs.jnatprod.8b00916
_journal_volume 82
_journal_year 2019
_chemical_absolute_configuration ad
_chemical_formula_moiety 'C38 H44 O10'
_chemical_formula_sum 'C38 H44 O10'
_chemical_formula_weight 660.73
_space_group_crystal_system orthorhombic
_space_group_IT_number 19
_space_group_name_Hall 'P 2ac 2ab'
_space_group_name_H-M_alt 'P 21 21 21'
_atom_sites_solution_hydrogens geom
_atom_sites_solution_primary direct
_atom_sites_solution_secondary difmap
_audit_creation_method SHELXL-2014/7
_cell_angle_alpha 90
_cell_angle_beta 90
_cell_angle_gamma 90
_cell_formula_units_Z 4
_cell_length_a 10.1182(2)
_cell_length_b 13.8736(2)
_cell_length_c 24.3877(17)
_cell_measurement_reflns_used 22306
_cell_measurement_temperature 293(2)
_cell_measurement_theta_max 72.1
_cell_measurement_theta_min 3.2
_cell_volume 3423.4(3)
_computing_cell_refinement
;
CrystalClear-SM Expert 2.0 r16 (Rigaku, 2014)
;
_computing_data_collection
;
CrystalClear-SM Expert 2.0 r16 (Rigaku, 2014)
;
_computing_data_reduction
;
CrystalClear-SM Expert 2.0 r16 (Rigaku, 2014)
;
_computing_structure_refinement 'SHELXL-2014/7 (Sheldrick, 2015)'
_computing_structure_solution 'SHELXT (Sheldrick, 2015)'
_diffrn_ambient_temperature 293(2)
_diffrn_detector 'Rapid2 curved IP'
_diffrn_detector_area_resol_mean 10.0000
_diffrn_measured_fraction_theta_full 0.996
_diffrn_measured_fraction_theta_max 0.995
_diffrn_measurement_device
;
Crystal chi-partial Goniometer
;
_diffrn_measurement_device_type
;
Rigaku RAXIS conversion
;
_diffrn_measurement_method 'profile data from \w-scans'
_diffrn_measurement_specimen_support Fiber
_diffrn_radiation_monochromator 'OSMIC Confocal CMF mirrors'
_diffrn_radiation_type CuK\a
_diffrn_radiation_wavelength 1.54187
_diffrn_reflns_av_R_equivalents 0.0458
_diffrn_reflns_av_unetI/netI 0.0587
_diffrn_reflns_Laue_measured_fraction_full 0.996
_diffrn_reflns_Laue_measured_fraction_max 0.995
_diffrn_reflns_limit_h_max 11
_diffrn_reflns_limit_h_min -8
_diffrn_reflns_limit_k_max 16
_diffrn_reflns_limit_k_min -16
_diffrn_reflns_limit_l_max 29
_diffrn_reflns_limit_l_min -29
_diffrn_reflns_number 32289
_diffrn_reflns_point_group_measured_fraction_full 0.990
_diffrn_reflns_point_group_measured_fraction_max 0.988
_diffrn_reflns_theta_full 67.687
_diffrn_reflns_theta_max 68.265
_diffrn_reflns_theta_min 3.625
_diffrn_source 'Rigaku mm007HF Rotating Anode'
_exptl_absorpt_coefficient_mu 0.758
_exptl_absorpt_correction_T_max 0.93
_exptl_absorpt_correction_T_min 0.73
_exptl_absorpt_correction_type multi-scan
_exptl_absorpt_process_details 'REQAB (Higashi, 1998)'
_exptl_crystal_colour colourless
_exptl_crystal_density_diffrn 1.282
_exptl_crystal_description cobbledstone
_exptl_crystal_F_000 1408
_exptl_crystal_size_max 0.460
_exptl_crystal_size_mid 0.250
_exptl_crystal_size_min 0.100
_refine_diff_density_max 0.183
_refine_diff_density_min -0.191
_refine_diff_density_rms 0.041
_refine_ls_abs_structure_details
;
 Flack x determined using 1065 quotients [(I+)-(I-)]/[(I+)+(I-)]
 (Parsons, Flack and Wagner, Acta Cryst. B69 (2013) 249-259).
;
_refine_ls_abs_structure_Flack -0.19(7)
_refine_ls_extinction_method none
_refine_ls_goodness_of_fit_ref 0.998
_refine_ls_hydrogen_treatment constr
_refine_ls_matrix_type full
_refine_ls_number_parameters 440
_refine_ls_number_reflns 6199
_refine_ls_number_restraints 0
_refine_ls_restrained_S_all 0.998
_refine_ls_R_factor_all 0.0958
_refine_ls_R_factor_gt 0.0373
_refine_ls_shift/su_max 0.000
_refine_ls_shift/su_mean 0.000
_refine_ls_structure_factor_coef Fsqd
_refine_ls_weighting_details 'w=1/[\s^2^(Fo^2^)+(0.0516P)^2^] where P=(Fo^2^+2Fc^2^)/3'
_refine_ls_weighting_scheme calc
_refine_ls_wR_factor_gt 0.0795
_refine_ls_wR_factor_ref 0.1127
_reflns_Friedel_coverage 0.763
_reflns_Friedel_fraction_full 0.983
_reflns_Friedel_fraction_max 0.980
_reflns_number_gt 3277
_reflns_number_total 6200
_reflns_threshold_expression 'I > 2\s(I)'
_cod_data_source_file np8b00916_si_006.cif
_cod_data_source_block Coumpound_15b
_cod_depositor_comments
;
The following automatic conversions were performed:

data item '_exptl_absorpt_correction_type' value 'Multi-scan' was
changed to 'multi-scan' in accordance with the
/home/data/users/saulius/crontab/automatic-downloads/current/ACS/lib/dictionaries/cif_core.dic
dictionary named 'cif_core.dic' version 2.4.2 last updated on
2011-04-26.

Automatic conversion script
Id: cif_fix_values 6909 2019-04-08 15:41:33Z antanas 
;
_cod_database_code 1552657
_shelx_shelxl_version_number 2014/7
_shelx_space_group_comment
;
The symmetry employed for this shelxl refinement is uniquely defined
by the following loop, which should always be used as a source of
symmetry information in preference to the above space-group names.
They are only intended as comments.
;

loop_
_space_group_symop_operation_xyz
'x, y, z'
'-x+1/2, -y, z+1/2'
'-x, y+1/2, -z+1/2'
'x+1/2, -y+1/2, -z'

loop_
_atom_site_label
_atom_site_type_symbol
_atom_site_fract_x
_atom_site_fract_y
_atom_site_fract_z
_atom_site_U_iso_or_equiv
_atom_site_adp_type
_atom_site_occupancy
_atom_site_site_symmetry_order
_atom_site_calc_flag
_atom_site_refinement_flags_posn
_atom_site_refinement_flags_adp
O1 O 0.4942(3) 0.40968(18) 0.53298(10) 0.0580(7) Uani 1 1 d . .
O4 O 0.9924(3) 0.4977(2) 0.58847(11) 0.0683(8) Uani 1 1 d . .
O10 O 0.9704(3) 0.7291(2) 0.46991(14) 0.0826(10) Uani 1 1 d . .
O9 O 0.7985(4) 0.3601(2) 0.81298(13) 0.0883(11) Uani 1 1 d . .
O6 O 0.6136(3) 0.59429(16) 0.56422(10) 0.0520(7) Uani 1 1 d . .
H6O H 0.6106 0.6519 0.5568 0.078 Uiso 1 1 calc R U
O2 O 0.6974(3) 0.32108(15) 0.61793(10) 0.0525(7) Uani 1 1 d . .
C4 C 0.7250(4) 0.4434(2) 0.55292(15) 0.0473(10) Uani 1 1 d . .
H4 H 0.8137 0.4201 0.5436 0.057 Uiso 1 1 calc R U
C23 C 0.5821(5) 0.2818(3) 0.63604(17) 0.0550(11) Uani 1 1 d . .
C5 C 0.7071(4) 0.4257(2) 0.61437(14) 0.0477(10) Uani 1 1 d . .
H5 H 0.6235 0.4544 0.6263 0.057 Uiso 1 1 calc R U
O5 O 0.8152(3) 0.70378(17) 0.53440(11) 0.0566(7) Uani 1 1 d . .
C6 C 0.8207(4) 0.4624(2) 0.65193(16) 0.0473(10) Uani 1 1 d . .
C15 C 0.7182(4) 0.5493(2) 0.53326(15) 0.0472(10) Uani 1 1 d . .
C12 C 0.8327(4) 0.5755(2) 0.64600(15) 0.0475(10) Uani 1 1 d . .
H12 H 0.7454 0.6007 0.6362 0.057 Uiso 1 1 calc R U
C9 C 0.7974(5) 0.6002(3) 0.74870(16) 0.0617(12) Uani 1 1 d . .
H9 H 0.8502 0.5948 0.7823 0.074 Uiso 1 1 calc R U
C37 C 0.8789(5) 0.7576(3) 0.4973(2) 0.0599(11) Uani 1 1 d . .
C11 C 0.8767(4) 0.6259(3) 0.69800(16) 0.0564(11) Uani 1 1 d . .
H11 H 0.9722 0.6336 0.7030 0.068 Uiso 1 1 calc R U
C30 C 0.7663(5) 0.3103(3) 0.7753(2) 0.0682(13) Uani 1 1 d . .
C7 C 0.7999(4) 0.4407(2) 0.71300(16) 0.0553(11) Uani 1 1 d . .
H7 H 0.8859 0.4481 0.7309 0.066 Uiso 1 1 calc R U
O7 O 0.4249(3) 0.2642(2) 0.50484(15) 0.0903(11) Uani 1 1 d . .
C2 C 0.6573(4) 0.4351(3) 0.45932(16) 0.0620(12) Uani 1 1 d . .
H2 H 0.7422 0.4093 0.4467 0.074 Uiso 1 1 calc R U
C14 C 0.8494(4) 0.6028(2) 0.54123(16) 0.0517(10) Uani 1 1 d . .
H14 H 0.9089 0.5845 0.5113 0.062 Uiso 1 1 calc R U
C3 C 0.6289(4) 0.3897(3) 0.51505(15) 0.0553(11) Uani 1 1 d . .
H3 H 0.6469 0.3203 0.5147 0.066 Uiso 1 1 calc R U
O3 O 0.7579(3) 0.34176(17) 0.72232(11) 0.0633(8) Uani 1 1 d . .
C24 C 0.5760(4) 0.1774(3) 0.62461(16) 0.0572(11) Uani 1 1 d . .
C13 C 0.9241(4) 0.5890(3) 0.59629(16) 0.0539(11) Uani 1 1 d . .
C1 C 0.6791(4) 0.5428(3) 0.47226(16) 0.0627(12) Uani 1 1 d . .
H1A H 0.7487 0.5689 0.4493 0.075 Uiso 1 1 calc R U
H1B H 0.5987 0.5790 0.4656 0.075 Uiso 1 1 calc R U
C31 C 0.7307(5) 0.2068(3) 0.7792(2) 0.0630(12) Uani 1 1 d . .
C17 C 0.9552(4) 0.4308(3) 0.63045(17) 0.0649(12) Uani 1 1 d . .
H17A H 1.0199 0.4312 0.6598 0.078 Uiso 1 1 calc R U
H17B H 0.9500 0.3660 0.6156 0.078 Uiso 1 1 calc R U
C21 C 0.4022(5) 0.3391(3) 0.52749(18) 0.0634(12) Uani 1 1 d . .
C10 C 0.7889(5) 0.7002(3) 0.72597(18) 0.0637(12) Uani 1 1 d . .
C36 C 0.6697(4) 0.1748(4) 0.8270(2) 0.0772(14) Uani 1 1 d . .
H36 H 0.6509 0.2181 0.8551 0.093 Uiso 1 1 calc R U
C32 C 0.7593(5) 0.1428(3) 0.7381(2) 0.0743(14) Uani 1 1 d . .
H32 H 0.7986 0.1645 0.7059 0.089 Uiso 1 1 calc R U
C25 C 0.4650(5) 0.1269(3) 0.64001(17) 0.0698(13) Uani 1 1 d . .
H25 H 0.3967 0.1581 0.6583 0.084 Uiso 1 1 calc R U
C8 C 0.7064(5) 0.5163(3) 0.73879(16) 0.0653(12) Uani 1 1 d . .
H8A H 0.6357 0.5336 0.7138 0.078 Uiso 1 1 calc R U
H8B H 0.6686 0.4930 0.7728 0.078 Uiso 1 1 calc R U
O8 O 0.4954(3) 0.32802(19) 0.65748(12) 0.0711(9) Uani 1 1 d . .
C26 C 0.4548(5) 0.0291(3) 0.62825(19) 0.0823(15) Uani 1 1 d . .
H26 H 0.3800 -0.0050 0.6390 0.099 Uiso 1 1 calc R U
C29 C 0.6751(5) 0.1307(3) 0.5969(2) 0.0903(17) Uani 1 1 d . .
H29 H 0.7500 0.1642 0.5857 0.108 Uiso 1 1 calc R U
C22 C 0.2754(5) 0.3661(3) 0.5541(2) 0.0847(15) Uani 1 1 d . .
H22A H 0.2858 0.3645 0.5933 0.127 Uiso 1 1 calc R U
H22B H 0.2078 0.3213 0.5435 0.127 Uiso 1 1 calc R U
H22C H 0.2505 0.4299 0.5429 0.127 Uiso 1 1 calc R U
C27 C 0.5537(7) -0.0167(4) 0.6012(2) 0.1013(19) Uani 1 1 d . .
H27 H 0.5470 -0.0821 0.5932 0.122 Uiso 1 1 calc R U
C18 C 0.6654(5) 0.7378(3) 0.69936(19) 0.0806(15) Uani 1 1 d . .
H18A H 0.6175 0.6853 0.6832 0.121 Uiso 1 1 calc R U
H18B H 0.6885 0.7836 0.6714 0.121 Uiso 1 1 calc R U
H18C H 0.6111 0.7687 0.7265 0.121 Uiso 1 1 calc R U
C16 C 0.5581(5) 0.4168(3) 0.41419(18) 0.0929(16) Uani 1 1 d . .
H16A H 0.5538 0.3489 0.4067 0.139 Uiso 1 1 calc R U
H16B H 0.5848 0.4505 0.3816 0.139 Uiso 1 1 calc R U
H16C H 0.4726 0.4393 0.4255 0.139 Uiso 1 1 calc R U
C38 C 0.8237(5) 0.8568(3) 0.4955(2) 0.0863(16) Uani 1 1 d . .
H38A H 0.7305 0.8545 0.5026 0.129 Uiso 1 1 calc R U
H38B H 0.8389 0.8842 0.4599 0.129 Uiso 1 1 calc R U
H38C H 0.8662 0.8958 0.5228 0.129 Uiso 1 1 calc R U
C34 C 0.6690(5) 0.0142(4) 0.7917(3) 0.0949(17) Uani 1 1 d . .
H34 H 0.6491 -0.0508 0.7959 0.114 Uiso 1 1 calc R U
C33 C 0.7298(6) 0.0453(3) 0.7444(2) 0.0940(17) Uani 1 1 d . .
H33 H 0.7510 0.0016 0.7169 0.113 Uiso 1 1 calc R U
C20 C 1.0274(4) 0.6679(3) 0.60257(19) 0.0794(14) Uani 1 1 d . .
H20A H 1.0878 0.6509 0.6314 0.119 Uiso 1 1 calc R U
H20B H 0.9846 0.7276 0.6115 0.119 Uiso 1 1 calc R U
H20C H 1.0751 0.6751 0.5688 0.119 Uiso 1 1 calc R U
C35 C 0.6371(5) 0.0782(4) 0.8327(2) 0.0899(16) Uani 1 1 d . .
H35 H 0.5938 0.0568 0.8640 0.108 Uiso 1 1 calc R U
C19 C 0.8633(5) 0.7758(3) 0.75897(19) 0.0892(16) Uani 1 1 d . .
H19A H 0.8063 0.8016 0.7868 0.134 Uiso 1 1 calc R U
H19B H 0.8916 0.8268 0.7350 0.134 Uiso 1 1 calc R U
H19C H 0.9391 0.7467 0.7759 0.134 Uiso 1 1 calc R U
C28 C 0.6631(6) 0.0339(4) 0.5857(3) 0.122(2) Uani 1 1 d . .
H28 H 0.7309 0.0023 0.5673 0.146 Uiso 1 1 calc R U

loop_
_atom_site_aniso_label
_atom_site_aniso_U_11
_atom_site_aniso_U_22
_atom_site_aniso_U_33
_atom_site_aniso_U_23
_atom_site_aniso_U_13
_atom_site_aniso_U_12
O1 0.055(2) 0.0553(16) 0.0643(17) -0.0060(14) 0.0014(15) -0.0042(15)
O4 0.054(2) 0.0747(19) 0.076(2) 0.0127(17) 0.0082(16) 0.0109(17)
O10 0.099(3) 0.0567(18) 0.092(2) 0.0097(16) 0.041(2) 0.0007(18)
O9 0.127(3) 0.075(2) 0.063(2) 0.0040(17) -0.024(2) -0.014(2)
O6 0.0514(17) 0.0452(14) 0.0595(16) 0.0034(14) 0.0018(14) 0.0054(14)
O2 0.0588(19) 0.0357(12) 0.0630(17) 0.0018(12) 0.0047(15) -0.0010(13)
C4 0.047(3) 0.043(2) 0.052(2) 0.0009(18) 0.002(2) 0.0007(19)
C23 0.065(3) 0.048(2) 0.053(3) 0.001(2) 0.001(2) -0.004(2)
C5 0.053(3) 0.0344(18) 0.055(2) 0.0000(18) 0.002(2) 0.0010(19)
O5 0.0594(19) 0.0455(14) 0.0649(18) 0.0047(13) 0.0102(15) -0.0041(14)
C6 0.045(3) 0.045(2) 0.052(2) 0.0043(18) -0.004(2) 0.002(2)
C15 0.045(3) 0.049(2) 0.048(2) -0.0019(18) 0.002(2) -0.001(2)
C12 0.044(3) 0.047(2) 0.051(2) 0.0054(19) -0.0002(19) -0.001(2)
C9 0.075(3) 0.057(3) 0.053(3) -0.005(2) -0.009(2) 0.000(3)
C37 0.068(3) 0.047(2) 0.064(3) 0.001(2) 0.006(3) -0.009(2)
C11 0.056(3) 0.055(2) 0.058(3) -0.009(2) -0.009(2) -0.002(2)
C30 0.079(4) 0.063(3) 0.063(3) 0.020(3) -0.010(3) 0.000(3)
C7 0.061(3) 0.046(2) 0.059(3) 0.0067(19) -0.003(2) -0.002(2)
O7 0.091(3) 0.0647(19) 0.115(3) -0.0230(19) -0.012(2) -0.0118(19)
C2 0.068(3) 0.067(3) 0.051(3) -0.010(2) 0.005(2) -0.002(2)
C14 0.053(3) 0.045(2) 0.057(3) 0.0040(19) 0.007(2) -0.001(2)
C3 0.056(3) 0.054(2) 0.056(3) -0.006(2) 0.002(2) -0.001(2)
O3 0.082(2) 0.0479(14) 0.0602(19) 0.0119(14) -0.0115(16) -0.0029(15)
C24 0.070(3) 0.047(2) 0.055(3) 0.002(2) 0.004(2) -0.012(2)
C13 0.048(3) 0.053(2) 0.061(3) 0.003(2) 0.000(2) 0.000(2)
C1 0.070(3) 0.068(3) 0.050(3) 0.003(2) -0.001(2) -0.005(2)
C31 0.063(3) 0.060(3) 0.065(3) 0.017(2) -0.014(2) 0.000(2)
C17 0.054(3) 0.067(3) 0.074(3) 0.008(3) -0.001(2) 0.007(2)
C21 0.067(4) 0.059(3) 0.064(3) -0.001(2) -0.007(3) -0.014(3)
C10 0.065(3) 0.055(2) 0.072(3) -0.010(2) -0.007(3) 0.003(2)
C36 0.067(3) 0.080(3) 0.084(4) 0.024(3) -0.014(3) -0.005(3)
C32 0.077(4) 0.065(3) 0.081(3) 0.018(3) -0.006(3) -0.004(3)
C25 0.078(3) 0.063(3) 0.069(3) 0.004(2) 0.005(3) -0.021(3)
C8 0.081(4) 0.061(3) 0.054(3) 0.003(2) 0.007(2) 0.004(3)
O8 0.072(2) 0.0585(17) 0.083(2) -0.0017(15) 0.0229(17) 0.0037(17)
C26 0.108(5) 0.069(3) 0.069(3) 0.006(3) -0.003(3) -0.032(3)
C29 0.095(4) 0.053(3) 0.123(4) -0.023(3) 0.041(4) -0.011(3)
C22 0.058(3) 0.095(4) 0.101(4) -0.007(3) 0.004(3) -0.011(3)
C27 0.148(6) 0.061(3) 0.095(4) -0.014(3) 0.014(4) -0.027(4)
C18 0.076(4) 0.070(3) 0.096(4) -0.009(3) -0.009(3) 0.013(3)
C16 0.114(4) 0.099(4) 0.066(3) -0.012(3) -0.017(3) -0.022(4)
C38 0.087(4) 0.048(2) 0.124(4) 0.003(3) 0.018(3) 0.004(3)
C34 0.085(4) 0.075(4) 0.125(5) 0.036(4) -0.016(4) -0.011(3)
C33 0.111(5) 0.065(3) 0.106(4) 0.011(3) -0.008(4) -0.002(3)
C20 0.060(3) 0.100(3) 0.078(3) 0.010(3) -0.008(3) -0.031(3)
C35 0.073(4) 0.097(4) 0.100(4) 0.035(4) -0.005(3) -0.013(4)
C19 0.104(4) 0.068(3) 0.095(4) -0.023(3) -0.019(3) -0.008(3)
C28 0.137(6) 0.062(3) 0.167(6) -0.040(4) 0.060(5) -0.014(4)

loop_
_atom_type_symbol
_atom_type_description
_atom_type_scat_dispersion_real
_atom_type_scat_dispersion_imag
_atom_type_scat_source
C C 0.0181 0.0091 'International Tables Vol C Tables 4.2.6.8 and 6.1.1.4'
H H 0.0000 0.0000 'International Tables Vol C Tables 4.2.6.8 and 6.1.1.4'
O O 0.0492 0.0322 'International Tables Vol C Tables 4.2.6.8 and 6.1.1.4'

loop_
_geom_angle_atom_site_label_1
_geom_angle_atom_site_label_2
_geom_angle_atom_site_label_3
_geom_angle
C21 O1 C3 118.3(3)
C17 O4 C13 110.2(3)
C15 O6 H6O 109.5
C23 O2 C5 118.4(3)
C5 C4 C3 115.9(3)
C5 C4 C15 116.8(3)
C3 C4 C15 104.2(3)
C5 C4 H4 106.4
C3 C4 H4 106.4
C15 C4 H4 106.4
O8 C23 O2 123.4(4)
O8 C23 C24 125.0(4)
O2 C23 C24 111.6(4)
O2 C5 C4 103.1(3)
O2 C5 C6 109.9(3)
C4 C5 C6 115.9(3)
O2 C5 H5 109.2
C4 C5 H5 109.2
C6 C5 H5 109.2
C37 O5 C14 120.1(3)
C17 C6 C7 113.6(3)
C17 C6 C5 111.3(3)
C7 C6 C5 113.9(3)
C17 C6 C12 100.7(3)
C7 C6 C12 107.1(3)
C5 C6 C12 109.2(3)
O6 C15 C14 111.0(3)
O6 C15 C1 110.0(3)
C14 C15 C1 111.9(3)
O6 C15 C4 106.3(3)
C14 C15 C4 112.5(3)
C1 C15 C4 104.8(3)
C11 C12 C13 115.3(3)
C11 C12 C6 113.8(3)
C13 C12 C6 103.8(3)
C11 C12 H12 107.8
C13 C12 H12 107.8
C6 C12 H12 107.8
C10 C9 C8 128.5(4)
C10 C9 C11 60.7(3)
C8 C9 C11 112.0(3)
C10 C9 H9 114.2
C8 C9 H9 114.2
C11 C9 H9 114.2
O10 C37 O5 124.0(4)
O10 C37 C38 125.1(4)
O5 C37 C38 110.9(4)
C12 C11 C9 114.7(3)
C12 C11 C10 121.1(4)
C9 C11 C10 59.0(3)
C12 C11 H11 116.4
C9 C11 H11 116.4
C10 C11 H11 116.4
O9 C30 O3 124.0(4)
O9 C30 C31 125.3(4)
O3 C30 C31 110.7(4)
O3 C7 C6 112.2(3)
O3 C7 C8 113.5(3)
C6 C7 C8 110.2(3)
O3 C7 H7 106.9
C6 C7 H7 106.9
C8 C7 H7 106.9
C16 C2 C3 117.0(4)
C16 C2 C1 114.0(4)
C3 C2 C1 104.2(3)
C16 C2 H2 107.0
C3 C2 H2 107.0
C1 C2 H2 107.0
O5 C14 C15 104.3(3)
O5 C14 C13 109.5(3)
C15 C14 C13 118.1(3)
O5 C14 H14 108.2
C15 C14 H14 108.2
C13 C14 H14 108.2
O1 C3 C2 111.4(3)
O1 C3 C4 108.7(3)
C2 C3 C4 102.5(3)
O1 C3 H3 111.3
C2 C3 H3 111.3
C4 C3 H3 111.3
C30 O3 C7 115.5(3)
C29 C24 C25 119.3(4)
C29 C24 C23 121.7(4)
C25 C24 C23 118.9(4)
O4 C13 C20 108.2(3)
O4 C13 C12 106.5(3)
C20 C13 C12 114.9(3)
O4 C13 C14 103.0(3)
C20 C13 C14 109.4(3)
C12 C13 C14 113.9(3)
C15 C1 C2 106.9(3)
C15 C1 H1A 110.3
C2 C1 H1A 110.3
C15 C1 H1B 110.3
C2 C1 H1B 110.3
H1A C1 H1B 108.6
C32 C31 C36 120.0(4)
C32 C31 C30 122.0(5)
C36 C31 C30 117.9(4)
O4 C17 C6 107.0(3)
O4 C17 H17A 110.3
C6 C17 H17A 110.3
O4 C17 H17B 110.3
C6 C17 H17B 110.3
H17A C17 H17B 108.6
O7 C21 O1 122.6(5)
O7 C21 C22 125.8(4)
O1 C21 C22 111.6(4)
C9 C10 C18 122.0(4)
C9 C10 C19 114.5(4)
C18 C10 C19 113.7(4)
C9 C10 C11 60.3(3)
C18 C10 C11 121.8(4)
C19 C10 C11 114.5(4)
C35 C36 C31 119.8(5)
C35 C36 H36 120.1
C31 C36 H36 120.1
C31 C32 C33 120.2(5)
C31 C32 H32 119.9
C33 C32 H32 119.9
C24 C25 C26 120.1(5)
C24 C25 H25 120.0
C26 C25 H25 120.0
C9 C8 C7 102.5(3)
C9 C8 H8A 111.3
C7 C8 H8A 111.3
C9 C8 H8B 111.3
C7 C8 H8B 111.3
H8A C8 H8B 109.2
C27 C26 C25 120.2(5)
C27 C26 H26 119.9
C25 C26 H26 119.9
C24 C29 C28 119.5(5)
C24 C29 H29 120.2
C28 C29 H29 120.2
C21 C22 H22A 109.5
C21 C22 H22B 109.5
H22A C22 H22B 109.5
C21 C22 H22C 109.5
H22A C22 H22C 109.5
H22B C22 H22C 109.5
C26 C27 C28 119.4(5)
C26 C27 H27 120.3
C28 C27 H27 120.3
C10 C18 H18A 109.5
C10 C18 H18B 109.5
H18A C18 H18B 109.5
C10 C18 H18C 109.5
H18A C18 H18C 109.5
H18B C18 H18C 109.5
C2 C16 H16A 109.5
C2 C16 H16B 109.5
H16A C16 H16B 109.5
C2 C16 H16C 109.5
H16A C16 H16C 109.5
H16B C16 H16C 109.5
C37 C38 H38A 109.5
C37 C38 H38B 109.5
H38A C38 H38B 109.5
C37 C38 H38C 109.5
H38A C38 H38C 109.5
H38B C38 H38C 109.5
C33 C34 C35 120.8(5)
C33 C34 H34 119.6
C35 C34 H34 119.6
C34 C33 C32 119.5(5)
C34 C33 H33 120.3
C32 C33 H33 120.3
C13 C20 H20A 109.5
C13 C20 H20B 109.5
H20A C20 H20B 109.5
C13 C20 H20C 109.5
H20A C20 H20C 109.5
H20B C20 H20C 109.5
C34 C35 C36 119.7(5)
C34 C35 H35 120.2
C36 C35 H35 120.2
C10 C19 H19A 109.5
C10 C19 H19B 109.5
H19A C19 H19B 109.5
C10 C19 H19C 109.5
H19A C19 H19C 109.5
H19B C19 H19C 109.5
C27 C28 C29 121.4(5)
C27 C28 H28 119.3
C29 C28 H28 119.3

loop_
_geom_bond_atom_site_label_1
_geom_bond_atom_site_label_2
_geom_bond_distance
O1 C21 1.357(5)
O1 C3 1.458(4)
O4 C17 1.433(4)
O4 C13 1.455(4)
O10 C37 1.208(5)
O9 C30 1.194(5)
O6 C15 1.443(4)
O6 H6O 0.8200
O2 C23 1.361(5)
O2 C5 1.457(4)
C4 C5 1.529(5)
C4 C3 1.534(5)
C4 C15 1.547(5)
C4 H4 0.9800
C23 O8 1.206(4)
C23 C24 1.476(5)
C5 C6 1.556(5)
C5 H5 0.9800
O5 C37 1.339(5)
O5 C14 1.452(4)
C6 C17 1.523(5)
C6 C7 1.534(5)
C6 C12 1.581(5)
C15 C14 1.533(5)
C15 C1 1.542(5)
C12 C11 1.515(5)
C12 C13 1.536(5)
C12 H12 0.9800
C9 C10 1.498(5)
C9 C8 1.503(5)
C9 C11 1.516(5)
C9 H9 0.9800
C37 C38 1.486(5)
C11 C10 1.523(5)
C11 H11 0.9800
C30 O3 1.368(5)
C30 C31 1.483(6)
C7 O3 1.454(4)
C7 C8 1.547(5)
C7 H7 0.9800
O7 C21 1.200(5)
C2 C16 1.511(5)
C2 C3 1.525(5)
C2 C1 1.543(5)
C2 H2 0.9800
C14 C13 1.553(5)
C14 H14 0.9800
C3 H3 0.9800
C24 C29 1.373(6)
C24 C25 1.376(5)
C13 C20 1.522(5)
C1 H1A 0.9700
C1 H1B 0.9700
C31 C32 1.369(6)
C31 C36 1.392(6)
C17 H17A 0.9700
C17 H17B 0.9700
C21 C22 1.487(6)
C10 C18 1.502(6)
C10 C19 1.521(6)
C36 C35 1.388(6)
C36 H36 0.9300
C32 C33 1.393(6)
C32 H32 0.9300
C25 C26 1.390(5)
C25 H25 0.9300
C8 H8A 0.9700
C8 H8B 0.9700
C26 C27 1.358(6)
C26 H26 0.9300
C29 C28 1.375(6)
C29 H29 0.9300
C22 H22A 0.9600
C22 H22B 0.9600
C22 H22C 0.9600
C27 C28 1.363(7)
C27 H27 0.9300
C18 H18A 0.9600
C18 H18B 0.9600
C18 H18C 0.9600
C16 H16A 0.9600
C16 H16B 0.9600
C16 H16C 0.9600
C38 H38A 0.9600
C38 H38B 0.9600
C38 H38C 0.9600
C34 C33 1.376(7)
C34 C35 1.376(7)
C34 H34 0.9300
C33 H33 0.9300
C20 H20A 0.9600
C20 H20B 0.9600
C20 H20C 0.9600
C35 H35 0.9300
C19 H19A 0.9600
C19 H19B 0.9600
C19 H19C 0.9600
C28 H28 0.9300

loop_
_geom_hbond_atom_site_label_D
_geom_hbond_atom_site_label_H
_geom_hbond_atom_site_label_A
_geom_hbond_distance_DH
_geom_hbond_distance_HA
_geom_hbond_distance_DA
_geom_hbond_angle_DHA
_geom_hbond_site_symmetry_A
O6 H6O O10 0.82 2.27 2.966(4) 142.6 4_466
C4 H4 O4 0.98 2.37 2.939(5) 116.2 .
C12 H12 O6 0.98 2.21 2.994(5) 136.5 .
C8 H8B O9 0.97 2.47 2.974(5) 112.2 .

loop_
_geom_torsion_atom_site_label_1
_geom_torsion_atom_site_label_2
_geom_torsion_atom_site_label_3
_geom_torsion_atom_site_label_4
_geom_torsion
C5 O2 C23 O8 -12.3(6)
C5 O2 C23 C24 166.0(3)
C23 O2 C5 C4 -116.0(3)
C23 O2 C5 C6 119.8(3)
C3 C4 C5 O2 47.8(4)
C15 C4 C5 O2 171.3(3)
C3 C4 C5 C6 167.9(3)
C15 C4 C5 C6 -68.6(4)
O2 C5 C6 C17 67.9(4)
C4 C5 C6 C17 -48.5(4)
O2 C5 C6 C7 -62.1(4)
C4 C5 C6 C7 -178.5(3)
O2 C5 C6 C12 178.1(3)
C4 C5 C6 C12 61.8(4)
C5 C4 C15 O6 -39.9(4)
C3 C4 C15 O6 89.4(3)
C5 C4 C15 C14 81.9(4)
C3 C4 C15 C14 -148.8(3)
C5 C4 C15 C1 -156.3(3)
C3 C4 C15 C1 -27.0(4)
C17 C6 C12 C11 -95.3(4)
C7 C6 C12 C11 23.6(5)
C5 C6 C12 C11 147.5(3)
C17 C6 C12 C13 30.9(4)
C7 C6 C12 C13 149.9(3)
C5 C6 C12 C13 -86.3(4)
C14 O5 C37 O10 -4.1(6)
C14 O5 C37 C38 177.3(3)
C13 C12 C11 C9 -171.3(3)
C6 C12 C11 C9 -51.4(5)
C13 C12 C11 C10 121.2(4)
C6 C12 C11 C10 -118.9(4)
C10 C9 C11 C12 -112.7(4)
C8 C9 C11 C12 10.2(5)
C8 C9 C11 C10 122.9(4)
C17 C6 C7 O3 -82.7(4)
C5 C6 C7 O3 46.2(4)
C12 C6 C7 O3 167.0(3)
C17 C6 C7 C8 149.8(3)
C5 C6 C7 C8 -81.3(4)
C12 C6 C7 C8 39.6(4)
C37 O5 C14 C15 -124.7(4)
C37 O5 C14 C13 108.0(4)
O6 C15 C14 O5 -46.7(4)
C1 C15 C14 O5 76.6(4)
C4 C15 C14 O5 -165.7(3)
O6 C15 C14 C13 75.2(4)
C1 C15 C14 C13 -161.5(3)
C4 C15 C14 C13 -43.9(4)
C21 O1 C3 C2 101.7(4)
C21 O1 C3 C4 -146.1(3)
C16 C2 C3 O1 -49.7(5)
C1 C2 C3 O1 77.1(4)
C16 C2 C3 C4 -165.8(4)
C1 C2 C3 C4 -38.9(4)
C5 C4 C3 O1 52.9(4)
C15 C4 C3 O1 -76.9(3)
C5 C4 C3 C2 170.9(3)
C15 C4 C3 C2 41.1(4)
O9 C30 O3 C7 4.0(7)
C31 C30 O3 C7 -175.7(3)
C6 C7 O3 C30 165.7(4)
C8 C7 O3 C30 -68.7(5)
O8 C23 C24 C29 175.7(4)
O2 C23 C24 C29 -2.5(6)
O8 C23 C24 C25 -1.2(6)
O2 C23 C24 C25 -179.5(3)
C17 O4 C13 C20 121.6(3)
C17 O4 C13 C12 -2.5(4)
C17 O4 C13 C14 -122.6(3)
C11 C12 C13 O4 106.8(4)
C6 C12 C13 O4 -18.5(4)
C11 C12 C13 C20 -13.0(5)
C6 C12 C13 C20 -138.3(4)
C11 C12 C13 C14 -140.4(3)
C6 C12 C13 C14 94.4(4)
O5 C14 C13 O4 -159.8(3)
C15 C14 C13 O4 81.1(4)
O5 C14 C13 C20 -44.8(4)
C15 C14 C13 C20 -164.0(3)
O5 C14 C13 C12 85.3(4)
C15 C14 C13 C12 -33.8(5)
O6 C15 C1 C2 -111.0(3)
C14 C15 C1 C2 125.1(3)
C4 C15 C1 C2 2.9(4)
C16 C2 C1 C15 151.1(4)
C3 C2 C1 C15 22.4(5)
O9 C30 C31 C32 -145.9(5)
O3 C30 C31 C32 33.8(6)
O9 C30 C31 C36 32.3(7)
O3 C30 C31 C36 -148.0(4)
C13 O4 C17 C6 23.6(4)
C7 C6 C17 O4 -147.6(3)
C5 C6 C17 O4 82.2(4)
C12 C6 C17 O4 -33.4(4)
C3 O1 C21 O7 -5.8(6)
C3 O1 C21 C22 172.6(3)
C8 C9 C10 C18 15.1(7)
C11 C9 C10 C18 111.1(5)
C8 C9 C10 C19 158.7(4)
C11 C9 C10 C19 -105.4(4)
C8 C9 C10 C11 -95.9(5)
C12 C11 C10 C9 102.0(4)
C12 C11 C10 C18 -9.3(6)
C9 C11 C10 C18 -111.3(5)
C12 C11 C10 C19 -152.6(4)
C9 C11 C10 C19 105.3(4)
C32 C31 C36 C35 -0.6(7)
C30 C31 C36 C35 -178.8(4)
C36 C31 C32 C33 -1.2(7)
C30 C31 C32 C33 177.0(5)
C29 C24 C25 C26 1.0(6)
C23 C24 C25 C26 178.0(4)
C10 C9 C8 C7 119.8(4)
C11 C9 C8 C7 50.5(4)
O3 C7 C8 C9 153.0(3)
C6 C7 C8 C9 -80.3(4)
C24 C25 C26 C27 -0.5(7)
C25 C24 C29 C28 -1.1(7)
C23 C24 C29 C28 -178.1(5)
C25 C26 C27 C28 0.2(8)
C35 C34 C33 C32 0.0(9)
C31 C32 C33 C34 1.5(8)
C33 C34 C35 C36 -1.7(8)
C31 C36 C35 C34 2.0(7)
C26 C27 C28 C29 -0.3(9)
C24 C29 C28 C27 0.8(9)
